data_1509289
loop_
_publ_author_name
'Curda, J.'
'Klein, W.'
'Liu, H.'
'Jansen, M.'

_publ_section_title
;
 Structure redetermination and high pressure behaviour of Ag Cu O2
;
_journal_name_full 'Journal of Alloys Compd.'
_journal_page_first 99
_journal_page_last 103
_journal_paper_doi 10.1016/S0925-8388(02)00221-9
_journal_volume 338
_journal_year 2002
_chemical_formula_sum 'Ag Cu O2'
_space_group_IT_number 12
_symmetry_space_group_name_Hall '-C 2y'
_symmetry_space_group_name_H-M 'C 1 2/m 1'
_cell_angle_alpha 90
_cell_angle_beta 107.987
_cell_angle_gamma 90
_cell_formula_units_Z 2
_cell_length_a 6.0756
_cell_length_b 2.8088
_cell_length_c 5.8728
_cell_volume 95.322
_citation_journal_id_ASTM JALCEU
_cod_data_source_file silver1-2_197.cif
_cod_data_source_block Ag1Cu1O2
_cod_original_cell_volume 95.32208
_cod_original_formula_sum 'Ag1 Cu1 O2'
_cod_database_code 1509289

loop_
_symmetry_equiv_pos_as_xyz
x,y,z
-x,y,-z
-x,-y,-z
x,-y,z
x+1/2,y+1/2,z
-x+1/2,y+1/2,-z
-x+1/2,-y+1/2,-z
x+1/2,-y+1/2,z

loop_
_atom_site_label
_atom_site_type_symbol
_atom_site_fract_x
_atom_site_fract_y
_atom_site_fract_z
_atom_site_occupancy
_atom_site_U_iso_or_equiv
O1 O-2 0.1457 0 0.699 1 0.0
Ag1 Ag+1 0 0 0 1 0.0
Cu1 Cu+3 0 0.5 0.5 1 0.0
